data_2101423
loop_
_publ_author_name
'Glidewell, C.'
'Klar, R. B.'
'Lightfoot, P.'
'Zakaria, C. M.'
'Ferguson, G.'

_publ_section_title
;
 Hydrogen bonding in \a-ferrocenyl alcohols: structures of
 1-ferrocenylethanol, 1-ferrocenyl-2-phenylethanol,
 1-ferrocenyl-1-phenylpropan-1-ol,
 1-ferrocenyl-1-phenyl-2-methylpropan-1-ol,
 1-ferrocenyl-1-phenyl-2,2-dimethylpropan-1-ol,
 1-ferrocenyl-1,2-diphenylethanol and diferrocenyl(phenyl)methanol
;
_journal_issue 1
_journal_name_full 'Acta Crystallographica Section B'
_journal_page_first 110
_journal_page_last 121
_journal_paper_doi 10.1107/S0108768195007531
_journal_volume 52
_journal_year 1996
_chemical_formula_moiety 'C18 H18 Fe O '
_chemical_formula_sum 'C18 H18 Fe O'
_chemical_formula_weight 306.19
_chemical_name_common 1-Ferrocenyl-2-phenylethanol
_chemical_name_systematic
;
1-Ferrocenyl-2-phenylethanol
;
_space_group_IT_number 56
_symmetry_cell_setting orthorhombic
_symmetry_space_group_name_Hall '-P 2ac 2bc'
_symmetry_space_group_name_H-M 'P n a a'
_cell_angle_alpha 90.0
_cell_angle_beta 90.0
_cell_angle_gamma 90.0
_cell_formula_units_Z 8
_cell_length_a 9.8589(7)
_cell_length_b 15.2800(17)
_cell_length_c 19.1399(17)
_cell_measurement_reflns_used 25
_cell_measurement_temperature 294.0(10)
_cell_measurement_theta_max 17.00
_cell_measurement_theta_min 9.00
_cell_volume 2883.3(5)
_computing_cell_refinement 'Enraf-Nonius SET4 and CELDIM'
_computing_data_collection 'Enraf-Nonius CAD4 (Enraf-Nonius 1992)'
_computing_data_reduction 'DATRD2 in NRCVAX94 (Gabe, Le Page, Charland, Lee & White, 1989)'
_computing_molecular_graphics 'NRCVAX94, PLATON (Spek, 1994a) and PLUTON (Spek 1994b)'
_computing_publication_material 'NRCVAX94 and WordPerfect'
_computing_structure_refinement NRCVAX94
_computing_structure_solution 'NRCVAX94 and Patterson Heavy-Atom Method'
_diffrn_ambient_temperature 294.0(10)
_diffrn_measurement_device 'Nonius CAD-4'
_diffrn_measurement_method '\q/2\q '
_diffrn_radiation_monochromator graphite
_diffrn_radiation_source 'X-ray tube'
_diffrn_radiation_type 'Molybdenum K\a'
_diffrn_radiation_wavelength 0.7107
_diffrn_reflns_av_R_equivalents 0.000
_diffrn_reflns_limit_h_max 12
_diffrn_reflns_limit_h_min 0
_diffrn_reflns_limit_k_max 19
_diffrn_reflns_limit_k_min 0
_diffrn_reflns_limit_l_max 24
_diffrn_reflns_limit_l_min 0
_diffrn_reflns_number 3137
_diffrn_reflns_theta_max 26.88
_diffrn_reflns_theta_min 2.0
_diffrn_standards_decay_% '<1.0 '
_diffrn_standards_interval_time 60
_diffrn_standards_number 3
_exptl_absorpt_coefficient_mu 1.04
_exptl_absorpt_correction_T_max 0.9866
_exptl_absorpt_correction_T_min 0.8622
_exptl_absorpt_correction_type 'empirical, \y-scans'
_exptl_crystal_colour yellow
_exptl_crystal_density_diffrn 1.411
_exptl_crystal_description plate
_exptl_crystal_F_000 1280
_exptl_crystal_size_max 0.36
_exptl_crystal_size_mid 0.35
_exptl_crystal_size_min 0.10
_refine_diff_density_max 0.29
_refine_diff_density_min -0.21
_refine_ls_extinction_method none
_refine_ls_goodness_of_fit_obs 1.15
_refine_ls_hydrogen_treatment 'C-H riding 0.95\%A, OH refall'
_refine_ls_matrix_type full
_refine_ls_number_parameters 185
_refine_ls_number_reflns 1508
_refine_ls_R_factor_all 0.106
_refine_ls_R_factor_obs 0.036
_refine_ls_shift/esd_max 0.001
_refine_ls_structure_factor_coef F
_refine_ls_weighting_details 'w = 1/[\s^2^(F) + 0.0008F^2^]'
_refine_ls_weighting_scheme calc
_refine_ls_wR_factor_all 0.061
_refine_ls_wR_factor_obs 0.047
_reflns_number_observed 1508
_reflns_number_total 3137
_reflns_observed_criterion 'Inet > 3.0\s(Inet)'
_cod_data_source_file ab0340.cif
_cod_data_source_block 1f
_cod_depositor_comments
;
The following automatic conversions were performed:
'_symmetry_cell_setting' value 'Orthorhombic' changed to 'orthorhombic'
according to '/home/saulius/struct/CIF-dictionaries/cif_core.dic'
dictionary named 'cif_core.dic' version 2.4.1 from 2010-06-29.

Automatic conversion script
Id: cif_fix_enum 1527 2010-12-29 10:47:43Z saulius 

The following automatic conversions were performed:

'_symmetry_cell_setting' value 'Orthorhombic' changed to
'orthorhombic' according to
/home/saulius/struct/CIF-dictionaries/cif_core.dic dictionary named
'cif_core.dic' version 2.4.1 from 2010-06-29.

Automatic conversion script
Id: cif_fix_values 1715 2011-07-08 13:25:40Z adriana 

The following automatic conversions were performed:

'_refine_ls_weighting_scheme' value '1/[\s^2^(F) + 0.0008F^2^]' was
changed to 'calc'. New tag '_refine_ls_weighting_details' was
created. The value of the new tag was set to 'w = 1/[\s^2^(F) +
0.0008F^2^]'.

Automatic conversion script
Id: cif_fix_values 3143 2015-03-26 13:38:13Z robertas 
;
_cod_original_formula_sum 'C18 H18 Fe O '
_cod_database_code 2101423

loop_
_symmetry_equiv_pos_as_xyz
x,y,z
-x,-y,-z
-x,1/2+y,1/2+z
x,1/2-y,1/2-z
1/2+x,1/2-y,z
1/2-x,1/2+y,-z
1/2-x,-y,1/2+z
1/2+x,y,1/2-z

loop_
_atom_site_aniso_label
_atom_site_aniso_U_11
_atom_site_aniso_U_22
_atom_site_aniso_U_33
_atom_site_aniso_U_12
_atom_site_aniso_U_13
_atom_site_aniso_U_23
_atom_site_aniso_type_symbol
Fe1 0.0496(4) 0.0421(3) 0.0341(3) 0.0071(3) 0.0075(3) -0.0013(3) Fe
O1 0.139(4) 0.060(3) 0.0367(19) -0.026(3) 0.004(2) 0.0026(17) O
C1 0.059(3) 0.055(3) 0.033(2) -0.004(2) 0.000(2) -0.004(2) C
C2 0.071(3) 0.039(3) 0.059(3) -0.005(2) -0.009(3) -0.001(2) C
C11 0.048(3) 0.037(2) 0.031(2) 0.004(2) 0.002(2) -0.002(2) C
C12 0.046(3) 0.048(2) 0.050(3) 0.007(2) -0.003(2) -0.011(2) C
C13 0.051(3) 0.049(3) 0.078(3) -0.006(3) 0.017(3) -0.015(3) C
C14 0.083(4) 0.043(3) 0.050(3) 0.014(3) 0.030(3) 0.007(2) C
C15 0.056(3) 0.059(3) 0.028(2) 0.015(3) 0.005(2) -0.001(2) C
C21 0.059(3) 0.083(4) 0.057(3) 0.007(3) 0.028(3) -0.010(3) C
C22 0.094(4) 0.064(3) 0.036(3) 0.018(3) 0.007(3) -0.003(2) C
C23 0.085(4) 0.057(3) 0.051(3) -0.001(3) 0.011(3) -0.021(3) C
C24 0.107(5) 0.051(3) 0.060(3) 0.026(3) 0.034(4) 0.000(2) C
C25 0.074(4) 0.099(4) 0.052(4) 0.040(4) 0.013(3) 0.000(3) C
C31 0.048(3) 0.030(2) 0.052(3) 0.006(2) 0.000(2) -0.008(2) C
C32 0.054(3) 0.047(3) 0.055(3) -0.001(2) 0.012(3) -0.013(2) C
C33 0.062(3) 0.067(3) 0.060(3) -0.006(3) -0.002(3) -0.025(3) C
C34 0.090(4) 0.067(3) 0.042(3) 0.008(3) -0.007(3) -0.010(2) C
C35 0.082(4) 0.057(3) 0.065(4) -0.009(3) 0.020(3) -0.007(3) C
C36 0.054(3) 0.056(3) 0.060(3) -0.009(2) 0.004(3) -0.013(2) C

loop_
_atom_site_label
_atom_site_fract_x
_atom_site_fract_y
_atom_site_fract_z
_atom_site_U_iso_or_equiv
_atom_site_thermal_displace_type
_atom_site_type_symbol
Fe1 0.57745(6) 0.45090(4) 0.13587(3) 0.0419(3) Uani Fe
O1 0.5474(6) 0.2287(3) 0.1770(2) 0.079(3) Uani O
C1 0.5513(5) 0.2476(3) 0.1037(2) 0.049(2) Uani C
C2 0.6216(5) 0.1698(3) 0.0688(3) 0.056(3) Uani C
C11 0.6222(4) 0.3325(3) 0.0912(2) 0.039(2) Uani C
C12 0.7352(5) 0.3651(3) 0.1287(2) 0.048(2) Uani C
C13 0.7703(5) 0.4474(3) 0.0998(3) 0.059(3) Uani C
C14 0.6808(6) 0.4655(3) 0.0450(2) 0.059(3) Uani C
C15 0.5902(5) 0.3953(3) 0.0389(2) 0.048(2) Uani C
C21 0.4107(5) 0.4415(4) 0.2000(3) 0.066(3) Uani C
C22 0.5283(6) 0.4627(3) 0.2386(2) 0.065(3) Uani C
C23 0.5796(6) 0.5419(3) 0.2134(2) 0.064(3) Uani C
C24 0.4952(7) 0.5697(3) 0.1577(3) 0.073(4) Uani C
C25 0.3921(6) 0.5085(4) 0.1505(3) 0.075(4) Uani C
C31 0.6105(4) 0.1711(3) -0.0095(2) 0.043(2) Uani C
C32 0.5003(5) 0.1323(3) -0.0418(2) 0.052(3) Uani C
C33 0.4861(6) 0.1340(3) -0.1135(3) 0.063(3) Uani C
C34 0.5809(6) 0.1743(3) -0.1542(2) 0.066(3) Uani C
C35 0.6901(6) 0.2129(3) -0.1226(3) 0.068(3) Uani C
C36 0.7059(5) 0.2118(3) -0.0513(3) 0.057(3) Uani C
H0 0.553(8) 0.263(5) 0.196(3) 0.13(4) Uiso H
H1 0.462 0.252 0.086 0.0591 Uiso H
H2a 0.581 0.117 0.086 0.0660 Uiso H
H2b 0.715 0.171 0.081 0.0660 Uiso H
H12 0.780 0.337 0.166 0.0582 Uiso H
H13 0.842 0.484 0.115 0.0690 Uiso H
H14 0.681 0.517 0.017 0.0688 Uiso H
H15 0.519 0.390 0.005 0.0578 Uiso H
H21 0.355 0.391 0.206 0.0763 Uiso H
H22 0.566 0.429 0.275 0.0747 Uiso H
H23 0.657 0.572 0.231 0.0744 Uiso H
H24 0.507 0.621 0.130 0.0830 Uiso H
H25 0.320 0.511 0.117 0.0850 Uiso H
H32 0.433 0.104 -0.014 0.0619 Uiso H
H33 0.410 0.107 -0.135 0.0731 Uiso H
H34 0.571 0.176 -0.204 0.0763 Uiso H
H35 0.756 0.241 -0.151 0.0776 Uiso H
H36 0.783 0.239 -0.031 0.0666 Uiso H

loop_
_atom_type_symbol
_atom_type_scat_dispersion_real
_atom_type_scat_dispersion_imag
_atom_type_scat_source
C 0.002 0.002 'International Tables Vol. IV Table 2.2B'
H 0.000 0.000 'International Tables Vol. IV Table 2.2B'
Fe 0.301 0.845 'International Tables Vol. IV Table 2.2B'
O 0.008 0.006 'International Tables Vol. IV Table 2.2B'

loop_
_geom_angle_atom_site_label_1
_geom_angle_atom_site_label_2
_geom_angle_atom_site_label_3
_geom_angle_site_symmetry_3
_geom_angle
_geom_angle_publ_flag
C1 O1 H0 . 111(6) yes
O1 C1 C2 . 106.4(4) yes
O1 C1 C11 . 110.1(4) yes
C2 C1 C11 . 113.2(4) yes
C1 C2 C31 . 113.1(4) yes
C1 C11 C12 . 126.4(4) no
C1 C11 C15 . 126.5(4) no
C12 C11 C15 . 107.2(4) no
C11 C12 C13 . 107.9(4) no
C12 C13 C14 . 108.3(4) no
C13 C14 C15 . 108.2(4) no
C11 C15 C14 . 108.4(4) no
C22 C21 C25 . 107.0(5) no
C21 C22 C23 . 108.3(5) no
C22 C23 C24 . 107.9(5) no
C23 C24 C25 . 107.6(5) no
C21 C25 C24 . 109.1(5) no
C2 C31 C32 . 119.8(4) no
C2 C31 C36 . 122.3(4) no
C32 C31 C36 . 118.0(4) no
C31 C32 C33 . 121.0(4) no
C32 C33 C34 . 120.4(5) no
C33 C34 C35 . 118.8(4) no
C34 C35 C36 . 121.6(5) no
C31 C36 C35 . 120.2(5) no
O1 H0 O1 4_555 126(7) yes

loop_
_geom_bond_atom_site_label_1
_geom_bond_atom_site_label_2
_geom_bond_distance
_geom_bond_publ_flag
Fe1 C11 2.048(4) yes
Fe1 C12 2.039(4) yes
Fe1 C13 2.023(5) yes
Fe1 C14 2.028(4) yes
Fe1 C15 2.046(4) yes
Fe1 C21 2.056(4) yes
Fe1 C22 2.032(4) yes
Fe1 C23 2.033(4) yes
Fe1 C24 2.031(5) yes
Fe1 C25 2.047(5) yes
O1 C1 1.434(6) yes
O1 H0 0.64(6) yes
C1 C2 1.529(7) yes
C1 C11 1.493(6) yes
C2 C31 1.504(7) yes
C11 C12 1.414(6) no
C11 C15 1.422(6) no
C12 C13 1.416(7) no
C13 C14 1.399(8) no
C14 C15 1.402(7) no
C21 C22 1.413(8) no
C21 C25 1.406(8) no
C22 C23 1.397(7) no
C23 C24 1.417(8) no
C24 C25 1.388(10) no
C31 C32 1.384(7) no
C31 C36 1.382(7) no
C32 C33 1.381(7) no
C33 C34 1.363(9) no
C34 C35 1.367(8) no
C35 C36 1.373(7) no

loop_
_geom_contact_atom_site_label_1
_geom_contact_atom_site_label_2
_geom_contact_distance
_geom_contact_site_symmetry_1
_geom_contact_site_symmetry_2
_geom_contact_publ_flag
O1 O1 2.868(8) . 4_555 yes
O1 H0 2.44(6) 4_555 . yes

loop_
_geom_torsion_atom_site_label_1
_geom_torsion_atom_site_label_2
_geom_torsion_atom_site_label_3
_geom_torsion_atom_site_label_4
_geom_torsion
_geom_torsion_publ_flag
H0 O1 C1 C2 147(11) no
H0 O1 C1 C11 24(11) no
O1 C1 C2 C31 169.0(10) no
C11 C1 C2 C31 -69.8(6) no
O1 C1 C11 C12 36.5(5) no
O1 C1 C11 C15 -144.6(9) no
C2 C1 C11 C12 -82.5(7) no
C2 C1 C11 C15 96.4(8) no
C1 C2 C31 C32 -88.4(8) no
C1 C2 C31 C36 90.1(8) no
C1 C11 C12 C13 179.9(9) no
C15 C11 C12 C13 0.7(5) no
C1 C11 C15 C14 179.9(9) no
C12 C11 C15 C14 -0.9(5) no
C11 C12 C13 C14 -0.3(4) no
C12 C13 C14 C15 -0.3(4) no
C13 C14 C15 C11 0.8(4) no
C25 C21 C22 C23 0.7(6) no
C22 C21 C25 C24 0.1(6) no
C21 C22 C23 C24 -1.2(6) no
C22 C23 C24 C25 1.2(6) no
C23 C24 C25 C21 -0.8(5) no
C2 C31 C32 C33 178.7(10) no
C36 C31 C32 C33 0.1(5) no
C2 C31 C36 C35 -178.6(10) no
C32 C31 C36 C35 -0.1(5) no
C31 C32 C33 C34 -0.1(5) no
